data_7208743
loop_
_publ_author_name
'Park, Sunhong'
'Lee, Seul-Gi'
'Jung, Jong Hwa'
'Ikeda, Mari'
'Habata, Yoichi'
'Lee, Shim Sun'

_publ_section_title
;
 Macrocycles incorporating isomeric arms: synthesis and crystal structures
 of ligands and their mono-, di- and polynuclear supramolecular complexes
;
_journal_issue 20
_journal_name_full CrystEngComm
_journal_page_first 6515
_journal_paper_doi 10.1039/c2ce25708d
_journal_volume 14
_journal_year 2012
_chemical_formula_sum 'C18 H22 Hg N4 O6 S2'
_chemical_formula_weight 655.11
_chemical_name_systematic
;
?
;
_space_group_IT_number 2
_symmetry_cell_setting triclinic
_symmetry_space_group_name_Hall '-P 1'
_symmetry_space_group_name_H-M 'P -1'
_atom_sites_solution_hydrogens geom
_atom_sites_solution_primary direct
_atom_sites_solution_secondary difmap
_audit_creation_method SHELXTL
_cell_angle_alpha 77.649(7)
_cell_angle_beta 83.949(8)
_cell_angle_gamma 78.854(7)
_cell_formula_units_Z 2
_cell_length_a 8.1769(13)
_cell_length_b 10.2311(16)
_cell_length_c 13.132(2)
_cell_measurement_reflns_used 8683
_cell_measurement_temperature 172(2)
_cell_measurement_theta_max 32.96
_cell_measurement_theta_min 2.35
_cell_volume 1050.6(3)
_computing_cell_refinement 'Bruker SAINT'
_computing_data_collection 'Bruker APEX2'
_computing_data_reduction 'Bruker SAINT'
_computing_molecular_graphics 'Bruker SHELXTL'
_computing_publication_material 'Bruker SHELXTL'
_computing_structure_refinement 'SHELXL-97 (Sheldrick, 1997)'
_computing_structure_solution 'SHELXS-97 (Sheldrick, 1990)'
_diffrn_ambient_temperature 172(2)
_diffrn_measured_fraction_theta_full 0.975
_diffrn_measured_fraction_theta_max 0.975
_diffrn_measurement_device_type 'Bruker APEX-II CCD'
_diffrn_measurement_method '\f and \w scans'
_diffrn_radiation_monochromator graphite
_diffrn_radiation_source 'fine-focus sealed tube'
_diffrn_radiation_type MoK\a
_diffrn_radiation_wavelength 0.71073
_diffrn_reflns_av_R_equivalents 0.0441
_diffrn_reflns_av_sigmaI/netI 0.0359
_diffrn_reflns_limit_h_max 10
_diffrn_reflns_limit_h_min -10
_diffrn_reflns_limit_k_max 12
_diffrn_reflns_limit_k_min -12
_diffrn_reflns_limit_l_max 16
_diffrn_reflns_limit_l_min -15
_diffrn_reflns_number 18816
_diffrn_reflns_theta_full 25.99
_diffrn_reflns_theta_max 25.99
_diffrn_reflns_theta_min 1.59
_diffrn_standards_number 0
_exptl_absorpt_coefficient_mu 7.569
_exptl_absorpt_correction_T_max 0.5182
_exptl_absorpt_correction_T_min 0.3964
_exptl_absorpt_correction_type multi-scan
_exptl_absorpt_process_details SADABS
_exptl_crystal_colour colorless
_exptl_crystal_density_diffrn 2.071
_exptl_crystal_density_method 'not measured'
_exptl_crystal_description block
_exptl_crystal_F_000 636
_exptl_crystal_size_max 0.15
_exptl_crystal_size_mid 0.10
_exptl_crystal_size_min 0.10
_refine_diff_density_max 1.785
_refine_diff_density_min -2.362
_refine_diff_density_rms 0.272
_refine_ls_extinction_method none
_refine_ls_goodness_of_fit_ref 0.912
_refine_ls_hydrogen_treatment constr
_refine_ls_matrix_type full
_refine_ls_number_parameters 280
_refine_ls_number_reflns 4031
_refine_ls_number_restraints 0
_refine_ls_restrained_S_all 0.912
_refine_ls_R_factor_all 0.0412
_refine_ls_R_factor_gt 0.0358
_refine_ls_shift/su_max 0.000
_refine_ls_shift/su_mean 0.000
_refine_ls_structure_factor_coef Fsqd
_refine_ls_weighting_details 'calc w=1/[\s^2^(Fo^2^)+(0.1047P)^2^+16.5197P] where P=(Fo^2^+2Fc^2^)/3'
_refine_ls_weighting_scheme calc
_refine_ls_wR_factor_gt 0.1128
_refine_ls_wR_factor_ref 0.1402
_reflns_number_gt 3749
_reflns_number_total 4031
_reflns_threshold_expression >2sigma(I)
_cod_data_source_file c2ce25708d.txt
_cod_data_source_block 5
_cod_depositor_comments
;
The following automatic conversions were performed:

'_symmetry_cell_setting' value 'Triclinic' changed to 'triclinic'
according to /home/saulius/struct/CIF-dictionaries/cif_core.dic
dictionary named 'cif_core.dic' version 2.4.2 from 2011-04-26.

Automatic conversion script
Id: cif_fix_values 1891 2012-01-12 08:04:46Z andrius 
;
_cod_original_sg_symbol_H-M P-1
_cod_database_code 7208743

loop_
_symmetry_equiv_pos_as_xyz
'x, y, z'
'-x, -y, -z'

loop_
_atom_site_label
_atom_site_type_symbol
_atom_site_fract_x
_atom_site_fract_y
_atom_site_fract_z
_atom_site_U_iso_or_equiv
_atom_site_adp_type
_atom_site_occupancy
_atom_site_symmetry_multiplicity
_atom_site_calc_flag
_atom_site_refinement_flags
Hg1 Hg 0.10469(4) 0.32715(3) 0.14017(2) 0.02311(15) Uani 1 1 d .
O1 O 0.1130(9) 0.3815(7) -0.0577(5) 0.0300(14) Uani 1 1 d .
O2 O 0.0230(9) 0.1892(7) -0.0073(6) 0.0335(15) Uani 1 1 d .
O3 O 0.0749(12) 0.2668(9) -0.1714(6) 0.048(2) Uani 1 1 d .
O4 O 0.2410(9) 0.5183(7) 0.1070(6) 0.0404(17) Uani 1 1 d .
O5 O 0.3875(10) 0.6200(8) 0.1819(6) 0.0406(17) Uani 1 1 d .
O6 O 0.3281(12) 0.4229(8) 0.2582(6) 0.049(2) Uani 1 1 d .
S1 S -0.1962(3) 0.3502(2) 0.18855(16) 0.0244(4) Uani 1 1 d .
S2 S 0.3054(3) 0.1181(3) 0.52290(18) 0.0317(5) Uani 1 1 d .
N1 N 0.0997(10) 0.0863(8) 0.2589(6) 0.0268(16) Uani 1 1 d .
N2 N 0.3528(9) 0.1912(8) 0.1118(6) 0.0251(15) Uani 1 1 d .
N3 N 0.0678(10) 0.2794(8) -0.0789(6) 0.0304(17) Uani 1 1 d .
N4 N 0.3192(10) 0.5218(9) 0.1833(6) 0.0309(17) Uani 1 1 d .
C1 C -0.0281(12) 0.3849(9) 0.4102(7) 0.0254(18) Uani 1 1 d .
H1A H 0.0529 0.4084 0.3554 0.031 Uiso 1 1 calc R
C2 C -0.1968(12) 0.4087(9) 0.3893(7) 0.0286(19) Uani 1 1 d .
C3 C -0.2519(12) 0.4658(10) 0.2815(7) 0.0286(19) Uani 1 1 d .
H3A H -0.2027 0.5484 0.2532 0.034 Uiso 1 1 calc R
H3B H -0.3749 0.4941 0.2860 0.034 Uiso 1 1 calc R
C4 C -0.2106(11) 0.1848(10) 0.2691(8) 0.0293(19) Uani 1 1 d .
H4A H -0.2067 0.1897 0.3433 0.035 Uiso 1 1 calc R
H4B H -0.3198 0.1613 0.2609 0.035 Uiso 1 1 calc R
C5 C -0.0704(12) 0.0711(9) 0.2420(7) 0.0260(18) Uani 1 1 d .
H5A H -0.0926 -0.0167 0.2846 0.031 Uiso 1 1 calc R
H5B H -0.0747 0.0670 0.1678 0.031 Uiso 1 1 calc R
C6 C 0.2264(12) -0.0039(9) 0.2046(7) 0.0256(18) Uani 1 1 d .
H6A H 0.1719 -0.0321 0.1510 0.031 Uiso 1 1 calc R
H6B H 0.2678 -0.0869 0.2558 0.031 Uiso 1 1 calc R
C7 C 0.3747(11) 0.0597(9) 0.1522(7) 0.0265(18) Uani 1 1 d .
C8 C 0.4765(11) 0.2473(10) 0.0527(7) 0.0275(18) Uani 1 1 d .
H8A H 0.4576 0.3416 0.0225 0.033 Uiso 1 1 calc R
C9 C 0.6316(11) 0.1678(9) 0.0356(7) 0.0274(18) Uani 1 1 d .
H9A H 0.7189 0.2069 -0.0059 0.033 Uiso 1 1 calc R
C10 C 0.6558(11) 0.0330(10) 0.0795(7) 0.0284(19) Uani 1 1 d .
H10A H 0.7614 -0.0223 0.0693 0.034 Uiso 1 1 calc R
C11 C 0.5282(12) -0.0242(9) 0.1388(7) 0.0275(19) Uani 1 1 d .
H11A H 0.5446 -0.1182 0.1697 0.033 Uiso 1 1 calc R
C12 C 0.1270(11) 0.0699(9) 0.3698(6) 0.0228(17) Uani 1 1 d .
H12A H 0.1286 -0.0264 0.4041 0.027 Uiso 1 1 calc R
H12B H 0.0322 0.1256 0.4031 0.027 Uiso 1 1 calc R
C13 C 0.2902(11) 0.1115(10) 0.3882(7) 0.0288(19) Uani 1 1 d .
H13A H 0.2977 0.2019 0.3442 0.035 Uiso 1 1 calc R
H13B H 0.3858 0.0456 0.3662 0.035 Uiso 1 1 calc R
C14 C 0.2060(14) 0.2924(10) 0.5292(8) 0.036(2) Uani 1 1 d .
H14A H 0.2208 0.3091 0.5989 0.043 Uiso 1 1 calc R
H14B H 0.2650 0.3551 0.4767 0.043 Uiso 1 1 calc R
C15 C 0.0228(13) 0.3268(9) 0.5108(8) 0.030(2) Uani 1 1 d .
C16 C -0.1010(14) 0.3039(9) 0.5922(7) 0.033(2) Uani 1 1 d .
H16A H -0.0696 0.2705 0.6620 0.039 Uiso 1 1 calc R
C17 C -0.2670(14) 0.3295(9) 0.5717(8) 0.033(2) Uani 1 1 d .
H17A H -0.3494 0.3141 0.6275 0.039 Uiso 1 1 calc R
C18 C -0.3145(12) 0.3765(9) 0.4723(7) 0.0281(19) Uani 1 1 d .
H18A H -0.4288 0.3876 0.4588 0.034 Uiso 1 1 calc R

loop_
_atom_site_aniso_label
_atom_site_aniso_U_11
_atom_site_aniso_U_22
_atom_site_aniso_U_33
_atom_site_aniso_U_23
_atom_site_aniso_U_13
_atom_site_aniso_U_12
Hg1 0.0218(2) 0.0245(2) 0.0226(2) -0.00518(14) 0.00164(13) -0.00409(14)
O1 0.038(4) 0.027(3) 0.027(3) -0.006(3) -0.006(3) -0.008(3)
O2 0.030(3) 0.032(4) 0.039(4) -0.009(3) 0.007(3) -0.010(3)
O3 0.075(6) 0.051(5) 0.027(4) -0.017(3) 0.002(4) -0.024(4)
O4 0.040(4) 0.032(4) 0.053(5) -0.011(3) -0.013(4) -0.009(3)
O5 0.047(4) 0.038(4) 0.041(4) -0.001(3) -0.004(3) -0.023(3)
O6 0.072(6) 0.043(4) 0.031(4) 0.011(3) -0.006(4) -0.022(4)
S1 0.0240(10) 0.0278(11) 0.0208(10) -0.0037(8) -0.0024(8) -0.0033(8)
S2 0.0340(12) 0.0340(12) 0.0272(11) -0.0049(9) -0.0075(9) -0.0047(10)
N1 0.032(4) 0.028(4) 0.024(4) -0.011(3) 0.007(3) -0.011(3)
N2 0.024(4) 0.025(4) 0.027(4) -0.007(3) 0.000(3) -0.003(3)
N3 0.030(4) 0.029(4) 0.033(4) -0.009(3) 0.006(3) -0.007(3)
N4 0.029(4) 0.038(5) 0.028(4) -0.009(3) -0.001(3) -0.009(3)
C1 0.033(5) 0.024(4) 0.021(4) -0.008(3) 0.001(4) -0.008(4)
C2 0.033(5) 0.027(5) 0.027(5) -0.013(4) 0.006(4) -0.006(4)
C3 0.026(4) 0.036(5) 0.021(4) -0.009(4) -0.003(3) 0.004(4)
C4 0.021(4) 0.034(5) 0.034(5) -0.013(4) 0.006(4) -0.007(4)
C5 0.034(5) 0.031(5) 0.016(4) -0.002(3) -0.001(3) -0.016(4)
C6 0.030(5) 0.023(4) 0.022(4) -0.001(3) 0.005(4) -0.007(4)
C7 0.020(4) 0.030(5) 0.033(5) -0.018(4) 0.002(4) -0.003(3)
C8 0.022(4) 0.033(5) 0.029(5) -0.008(4) 0.001(4) -0.007(4)
C9 0.027(4) 0.031(5) 0.023(4) -0.005(4) -0.003(4) -0.002(4)
C10 0.019(4) 0.040(5) 0.029(5) -0.018(4) -0.006(3) 0.004(4)
C11 0.030(5) 0.023(4) 0.029(5) -0.012(4) -0.003(4) 0.004(4)
C12 0.026(4) 0.031(5) 0.007(3) 0.008(3) -0.006(3) -0.004(3)
C13 0.022(4) 0.040(5) 0.026(4) -0.010(4) -0.005(4) -0.003(4)
C14 0.045(6) 0.033(5) 0.036(5) -0.009(4) -0.013(4) -0.011(4)
C15 0.043(5) 0.019(4) 0.033(5) -0.012(4) 0.000(4) -0.007(4)
C16 0.056(6) 0.023(4) 0.017(4) 0.000(3) -0.002(4) -0.007(4)
C17 0.047(6) 0.014(4) 0.030(5) -0.001(3) 0.004(4) 0.004(4)
C18 0.030(5) 0.023(4) 0.026(4) -0.001(3) 0.003(4) 0.002(4)

loop_
_atom_type_symbol
_atom_type_description
_atom_type_scat_dispersion_real
_atom_type_scat_dispersion_imag
_atom_type_scat_source
C C 0.0033 0.0016 'International Tables Vol C Tables 4.2.6.8 and 6.1.1.4'
H H 0.0000 0.0000 'International Tables Vol C Tables 4.2.6.8 and 6.1.1.4'
Hg Hg -2.3894 9.2266 'International Tables Vol C Tables 4.2.6.8 and 6.1.1.4'
N N 0.0061 0.0033 'International Tables Vol C Tables 4.2.6.8 and 6.1.1.4'
O O 0.0106 0.0060 'International Tables Vol C Tables 4.2.6.8 and 6.1.1.4'
S S 0.1246 0.1234 'International Tables Vol C Tables 4.2.6.8 and 6.1.1.4'

loop_
_geom_angle_atom_site_label_1
_geom_angle_atom_site_label_2
_geom_angle_atom_site_label_3
_geom_angle
N2 Hg1 O4 89.9(3)
N2 Hg1 S1 148.99(19)
O4 Hg1 S1 121.1(2)
N2 Hg1 O1 83.0(2)
O4 Hg1 O1 80.5(2)
S1 Hg1 O1 102.29(16)
N2 Hg1 N1 71.7(3)
O4 Hg1 N1 143.8(3)
S1 Hg1 N1 80.93(18)
O1 Hg1 N1 125.7(2)
N3 O1 Hg1 102.8(5)
N4 O4 Hg1 111.6(6)
C4 S1 C3 103.4(4)
C4 S1 Hg1 101.7(3)
C3 S1 Hg1 109.0(3)
C13 S2 C14 102.7(5)
C12 N1 C5 112.5(7)
C12 N1 C6 113.0(7)
C5 N1 C6 110.8(7)
C12 N1 Hg1 117.5(5)
C5 N1 Hg1 98.8(5)
C6 N1 Hg1 103.0(5)
C7 N2 C8 120.9(8)
C7 N2 Hg1 120.4(6)
C8 N2 Hg1 118.8(6)
O3 N3 O2 120.2(8)
O3 N3 O1 119.5(8)
O2 N3 O1 120.3(8)
O5 N4 O6 121.9(8)
O5 N4 O4 120.0(8)
O6 N4 O4 118.1(8)
C15 C1 C2 120.9(9)
C15 C1 H1A 119.6
C2 C1 H1A 119.6
C1 C2 C18 118.5(9)
C1 C2 C3 121.3(8)
C18 C2 C3 120.2(9)
C2 C3 S1 115.5(7)
C2 C3 H3A 108.4
S1 C3 H3A 108.4
C2 C3 H3B 108.4
S1 C3 H3B 108.4
H3A C3 H3B 107.5
C5 C4 S1 113.4(6)
C5 C4 H4A 108.9
S1 C4 H4A 108.9
C5 C4 H4B 108.9
S1 C4 H4B 108.9
H4A C4 H4B 107.7
N1 C5 C4 115.2(7)
N1 C5 H5A 108.5
C4 C5 H5A 108.5
N1 C5 H5B 108.5
C4 C5 H5B 108.5
H5A C5 H5B 107.5
N1 C6 C7 114.4(7)
N1 C6 H6A 108.7
C7 C6 H6A 108.7
N1 C6 H6B 108.7
C7 C6 H6B 108.7
H6A C6 H6B 107.6
N2 C7 C11 121.0(8)
N2 C7 C6 119.6(8)
C11 C7 C6 119.1(8)
N2 C8 C9 120.4(9)
N2 C8 H8A 119.8
C9 C8 H8A 119.8
C10 C9 C8 118.8(9)
C10 C9 H9A 120.6
C8 C9 H9A 120.6
C9 C10 C11 120.6(8)
C9 C10 H10A 119.7
C11 C10 H10A 119.7
C10 C11 C7 118.3(9)
C10 C11 H11A 120.9
C7 C11 H11A 120.9
N1 C12 C13 113.2(7)
N1 C12 H12A 108.9
C13 C12 H12A 108.9
N1 C12 H12B 108.9
C13 C12 H12B 108.9
H12A C12 H12B 107.7
C12 C13 S2 112.7(6)
C12 C13 H13A 109.1
S2 C13 H13A 109.1
C12 C13 H13B 109.1
S2 C13 H13B 109.1
H13A C13 H13B 107.8
C15 C14 S2 115.3(7)
C15 C14 H14A 108.4
S2 C14 H14A 108.4
C15 C14 H14B 108.4
S2 C14 H14B 108.4
H14A C14 H14B 107.5
C1 C15 C16 118.3(9)
C1 C15 C14 119.7(9)
C16 C15 C14 122.1(9)
C17 C16 C15 120.5(9)
C17 C16 H16A 119.7
C15 C16 H16A 119.7
C18 C17 C16 120.7(9)
C18 C17 H17A 119.7
C16 C17 H17A 119.7
C17 C18 C2 120.8(9)
C17 C18 H18A 119.6
C2 C18 H18A 119.6

loop_
_geom_bond_atom_site_label_1
_geom_bond_atom_site_label_2
_geom_bond_distance
Hg1 N2 2.272(7)
Hg1 O4 2.373(7)
Hg1 S1 2.454(2)
Hg1 O1 2.535(6)
Hg1 N1 2.624(8)
O1 N3 1.264(10)
O2 N3 1.248(10)
O3 N3 1.243(11)
O4 N4 1.255(11)
O5 N4 1.237(11)
O6 N4 1.248(11)
S1 C4 1.812(10)
S1 C3 1.841(9)
S2 C13 1.803(9)
S2 C14 1.826(11)
N1 C12 1.466(10)
N1 C5 1.474(11)
N1 C6 1.480(12)
N2 C7 1.321(12)
N2 C8 1.350(12)
C1 C15 1.398(13)
C1 C2 1.400(13)
C1 H1A 0.9500
C2 C18 1.403(13)
C2 C3 1.493(13)
C3 H3A 0.9900
C3 H3B 0.9900
C4 C5 1.539(13)
C4 H4A 0.9900
C4 H4B 0.9900
C5 H5A 0.9900
C5 H5B 0.9900
C6 C7 1.518(12)
C6 H6A 0.9900
C6 H6B 0.9900
C7 C11 1.395(12)
C8 C9 1.393(13)
C8 H8A 0.9500
C9 C10 1.361(14)
C9 H9A 0.9500
C10 C11 1.381(14)
C10 H10A 0.9500
C11 H11A 0.9500
C12 C13 1.533(12)
C12 H12A 0.9900
C12 H12B 0.9900
C13 H13A 0.9900
C13 H13B 0.9900
C14 C15 1.504(15)
C14 H14A 0.9900
C14 H14B 0.9900
C15 C16 1.407(14)
C16 C17 1.377(15)
C16 H16A 0.9500
C17 C18 1.362(13)
C17 H17A 0.9500
C18 H18A 0.9500
